data_2215050
loop_
_publ_author_name
'Xiao-Na Fan'
'Guo-Lun XiaHou'
'Zhi-Qin Huang'
'Ye-Chun Ding'

_publ_section_title
;
 1-Benzyl-3-(8-methoxyquinolin-2-ylmethyl)imidazolium
 hexafluoridophosphate
;
_journal_coeditor_code CI2422
_journal_issue 9
_journal_name_full 'Acta Crystallographica Section E'
_journal_page_first o3785
_journal_page_last o3785
_journal_paper_doi 10.1107/S1600536807038767
_journal_volume 63
_journal_year 2007
_chemical_formula_iupac 'C21 H20 N3 O + , F6 P -'
_chemical_formula_moiety 'C21 H20 N3 O + , F6 P -'
_chemical_formula_sum 'C21 H20 F6 N3 O P'
_chemical_formula_weight 475.37
_chemical_name_systematic
;
1-Benzyl-3-(8-methoxyquinolin-2-ylmethyl)imidazolium hexafluoridophosphate
;
_space_group_IT_number 2
_symmetry_cell_setting triclinic
_symmetry_space_group_name_Hall '-P 1'
_symmetry_space_group_name_H-M 'P -1'
_atom_sites_solution_hydrogens geom
_atom_sites_solution_primary direct
_atom_sites_solution_secondary difmap
_audit_creation_method SHELXL97
_cell_angle_alpha 90.847(3)
_cell_angle_beta 91.539(3)
_cell_angle_gamma 93.809(3)
_cell_formula_units_Z 4
_cell_length_a 12.272(3)
_cell_length_b 12.537(3)
_cell_length_c 14.361(3)
_cell_measurement_reflns_used 2858
_cell_measurement_temperature 291(2)
_cell_measurement_theta_max 23.56
_cell_measurement_theta_min 2.65
_cell_volume 2203.5(9)
_computing_cell_refinement 'SAINT (Bruker, 1997)'
_computing_data_collection 'SMART (Bruker, 1997)'
_computing_data_reduction SAINT
_computing_molecular_graphics 'SHELXTL (Bruker, 1997)'
_computing_publication_material SHELXL97
_computing_structure_refinement 'SHELXL97 (Sheldrick, 1997)'
_computing_structure_solution 'SHELXS97 (Sheldrick, 1997)'
_diffrn_ambient_temperature 291(2)
_diffrn_measured_fraction_theta_full 0.970
_diffrn_measured_fraction_theta_max 0.970
_diffrn_measurement_device_type 'Bruker SMART CCD area-detector'
_diffrn_measurement_method '\f and \w'
_diffrn_radiation_monochromator graphite
_diffrn_radiation_source 'fine-focus sealed tube'
_diffrn_radiation_type MoK\a
_diffrn_radiation_wavelength 0.71073
_diffrn_reflns_av_R_equivalents 0.0378
_diffrn_reflns_av_sigmaI/netI 0.0622
_diffrn_reflns_limit_h_max 14
_diffrn_reflns_limit_h_min -14
_diffrn_reflns_limit_k_max 15
_diffrn_reflns_limit_k_min -15
_diffrn_reflns_limit_l_max 17
_diffrn_reflns_limit_l_min -17
_diffrn_reflns_number 15491
_diffrn_reflns_theta_full 25.50
_diffrn_reflns_theta_max 25.50
_diffrn_reflns_theta_min 2.40
_diffrn_standards_number 0
_exptl_absorpt_coefficient_mu 0.193
_exptl_absorpt_correction_T_max 0.9215
_exptl_absorpt_correction_T_min 0.9113
_exptl_absorpt_correction_type multi-scan
_exptl_absorpt_process_details '(SADABS; Sheldrick, 1997)'
_exptl_crystal_colour white
_exptl_crystal_density_diffrn 1.433
_exptl_crystal_density_method 'not measured'
_exptl_crystal_description block
_exptl_crystal_F_000 976
_exptl_crystal_size_max 0.49
_exptl_crystal_size_mid 0.45
_exptl_crystal_size_min 0.43
_refine_diff_density_max 0.500
_refine_diff_density_min -0.243
_refine_ls_extinction_coef 0.0057(11)
_refine_ls_extinction_expression Fc^*^=kFc[1+0.001xFc^2^\l^3^/sin(2\q)]^-1/4^
_refine_ls_extinction_method 'SHELXL97 (Sheldrick, 1997)'
_refine_ls_goodness_of_fit_ref 1.045
_refine_ls_hydrogen_treatment constr
_refine_ls_matrix_type full
_refine_ls_number_parameters 708
_refine_ls_number_reflns 7961
_refine_ls_number_restraints 240
_refine_ls_restrained_S_all 1.092
_refine_ls_R_factor_all 0.1175
_refine_ls_R_factor_gt 0.0653
_refine_ls_shift/su_max 0.001
_refine_ls_shift/su_mean 0.000
_refine_ls_structure_factor_coef Fsqd
_refine_ls_weighting_details 'calc w = 1/[\s^2^(Fo^2^)+(0.0928P)^2^+1.4093P] where P=(Fo^2^+2Fc^2^)/3'
_refine_ls_weighting_scheme calc
_refine_ls_wR_factor_gt 0.1864
_refine_ls_wR_factor_ref 0.2153
_reflns_number_gt 4602
_reflns_number_total 7961
_reflns_threshold_expression I>2\s(I)
_cod_data_source_file ci2422.cif
_cod_data_source_block I
_cod_original_cell_volume 2203.5(8)
_cod_database_code 2215050
_cod_database_fobs_code 2215050

loop_
_symmetry_equiv_pos_as_xyz
'x, y, z'
'-x, -y, -z'

loop_
_atom_site_type_symbol
_atom_site_label
_atom_site_fract_x
_atom_site_fract_y
_atom_site_fract_z
_atom_site_U_iso_or_equiv
_atom_site_adp_type
_atom_site_calc_flag
_atom_site_refinement_flags
_atom_site_occupancy
_atom_site_disorder_assembly
_atom_site_disorder_group
P P1 0.6866(3) 0.2339(3) 0.4728(3) 0.0605(19) Uani d PDU 0.742(10) A 1
F F1 0.6701(4) 0.2242(6) 0.3625(3) 0.109(2) Uani d PDU 0.742(10) A 1
F F2 0.7707(5) 0.1462(5) 0.4689(5) 0.124(2) Uani d PDU 0.742(10) A 1
F F3 0.5890(6) 0.1459(6) 0.4837(5) 0.111(2) Uani d PDU 0.742(10) A 1
F F4 0.7030(4) 0.2430(5) 0.5810(3) 0.104(2) Uani d PDU 0.742(10) A 1
F F5 0.6003(5) 0.3196(5) 0.4755(5) 0.135(3) Uani d PDU 0.742(10) A 1
F F6 0.7822(5) 0.3205(5) 0.4588(4) 0.109(2) Uani d PDU 0.742(10) A 1
P P1' 0.6893(9) 0.2309(9) 0.4643(8) 0.063(6) Uani d PDU 0.258(10) A 2
F F1' 0.7114(11) 0.1534(11) 0.3811(10) 0.090(5) Uani d PDU 0.258(10) A 2
F F2' 0.7923(13) 0.1921(16) 0.5154(13) 0.158(9) Uani d PDU 0.258(10) A 2
F F3' 0.6187(16) 0.1361(14) 0.5069(14) 0.124(9) Uani d PDU 0.258(10) A 2
F F4' 0.6676(14) 0.3058(15) 0.5485(13) 0.140(7) Uani d PDU 0.258(10) A 2
F F5' 0.5902(10) 0.2719(14) 0.4092(13) 0.128(7) Uani d PDU 0.258(10) A 2
F F6' 0.7659(12) 0.3220(10) 0.4227(13) 0.094(6) Uani d PDU 0.258(10) A 2
P P2 0.1795(4) 0.7468(4) 0.0546(3) 0.0571(12) Uani d PDU 0.739(19) B 1
F F7 0.2725(6) 0.6773(5) 0.0189(7) 0.110(3) Uani d PDU 0.739(19) B 1
F F8 0.1989(5) 0.7013(7) 0.1553(4) 0.090(2) Uani d PDU 0.739(19) B 1
F F9 0.0912(8) 0.6513(7) 0.0333(7) 0.114(3) Uani d PDU 0.739(19) B 1
F F10 0.0869(6) 0.8149(7) 0.0922(7) 0.130(3) Uani d PDU 0.739(19) B 1
F F11 0.1606(9) 0.7891(6) -0.0466(4) 0.116(3) Uani d PDU 0.739(19) B 1
F F12 0.2675(6) 0.8413(6) 0.0764(6) 0.092(2) Uani d PDU 0.739(19) B 1
P P2' 0.1689(11) 0.7337(12) 0.0456(10) 0.067(5) Uani d PDU 0.261(19) B 2
F F7' 0.2338(19) 0.6744(15) -0.0290(19) 0.129(8) Uani d PDU 0.261(19) B 2
F F8' 0.2211(17) 0.6680(15) 0.1248(17) 0.101(7) Uani d PDU 0.261(19) B 2
F F9' 0.0738(13) 0.6427(13) 0.0332(13) 0.062(5) Uani d PDU 0.261(19) B 2
F F10' 0.1024(19) 0.7933(17) 0.1193(12) 0.113(7) Uani d PDU 0.261(19) B 2
F F11' 0.1105(19) 0.7986(15) -0.0311(12) 0.104(7) Uani d PDU 0.261(19) B 2
F F12' 0.2669(16) 0.8208(16) 0.0533(18) 0.109(9) Uani d PDU 0.261(19) B 2
O O1 0.7717(3) 0.6213(3) 0.5771(3) 0.0933(11) Uani d . 1 . .
O O2 0.7504(2) -0.1017(2) 1.0211(2) 0.0746(9) Uani d . 1 . .
N N1 0.9222(3) 0.6509(3) 0.4472(2) 0.0546(8) Uani d . 1 . .
N N2 1.0364(3) 0.4949(3) 0.3131(2) 0.0541(8) Uani d . 1 . .
N N3 0.9645(3) 0.3409(3) 0.2674(2) 0.0564(9) Uani d . 1 . .
N N4 0.5105(3) 0.1467(3) 0.7904(3) 0.0608(9) Uani d . 1 . .
N N5 0.4442(2) -0.0133(3) 0.8162(2) 0.0520(8) Uani d . 1 . .
N N6 0.5660(3) -0.1618(2) 0.9259(2) 0.0508(8) Uani d . 1 . .
C C1 0.7622(4) 0.7075(4) 0.5216(4) 0.0701(12) Uani d . 1 . .
C C2 0.6811(4) 0.7791(5) 0.5282(4) 0.0916(17) Uani d . 1 . .
H H2 0.6277 0.7697 0.5726 0.110 Uiso calc R 1 . .
C C3 0.6800(5) 0.8665(5) 0.4669(5) 0.103(2) Uani d . 1 . .
H H3 0.6248 0.9136 0.4713 0.124 Uiso calc R 1 . .
C C4 0.7548(5) 0.8831(4) 0.4037(5) 0.0972(18) Uani d . 1 . .
H H4 0.7527 0.9422 0.3655 0.117 Uiso calc R 1 . .
C C5 0.8392(4) 0.8110(4) 0.3936(3) 0.0713(13) Uani d . 1 . .
C C6 0.9207(5) 0.8250(4) 0.3281(3) 0.0872(16) Uani d . 1 . .
H H6 0.9211 0.8825 0.2879 0.105 Uiso calc R 1 . .
C C7 1.0005(5) 0.7529(4) 0.3233(3) 0.0805(14) Uani d . 1 . .
H H7 1.0561 0.7618 0.2808 0.097 Uiso calc R 1 . .
C C8 0.9964(3) 0.6664(3) 0.3835(3) 0.0577(10) Uani d . 1 . .
C C9 0.8432(3) 0.7221(3) 0.4532(3) 0.0580(10) Uani d . 1 . .
C C10 0.6958(6) 0.6066(7) 0.6503(6) 0.170(4) Uani d . 1 . .
H H10A 0.7016 0.6682 0.6910 0.255 Uiso calc R 1 . .
H H10B 0.7120 0.5444 0.6850 0.255 Uiso calc R 1 . .
H H10C 0.6230 0.5972 0.6241 0.255 Uiso calc R 1 . .
C C11 1.0793(4) 0.5831(3) 0.3756(3) 0.0650(12) Uani d . 1 . .
H H11A 1.1465 0.6154 0.3513 0.078 Uiso calc R 1 . .
H H11B 1.0956 0.5554 0.4368 0.078 Uiso calc R 1 . .
C C12 1.0219(4) 0.4975(4) 0.2186(3) 0.0746(14) Uani d . 1 . .
H H12 1.0397 0.5553 0.1808 0.090 Uiso calc R 1 . .
C C13 0.9773(4) 0.4018(4) 0.1901(3) 0.0714(13) Uani d . 1 . .
H H13 0.9586 0.3808 0.1291 0.086 Uiso calc R 1 . .
C C14 1.0005(3) 0.3990(3) 0.3407(3) 0.0561(10) Uani d . 1 . .
H H14 1.0007 0.3761 0.4020 0.067 Uiso calc R 1 . .
C C15 0.9222(4) 0.2273(4) 0.2682(3) 0.0706(12) Uani d . 1 . .
H H15A 0.8832 0.2097 0.2098 0.085 Uiso calc R 1 . .
H H15B 0.8708 0.2177 0.3181 0.085 Uiso calc R 1 . .
C C16 1.0119(4) 0.1517(3) 0.2818(3) 0.0630(11) Uani d . 1 . .
C C17 1.0769(5) 0.1275(4) 0.2090(4) 0.0953(18) Uani d . 1 . .
H H17 1.0663 0.1589 0.1515 0.114 Uiso calc R 1 . .
C C18 1.1584(6) 0.0565(5) 0.2203(6) 0.118(2) Uani d . 1 . .
H H18 1.2016 0.0392 0.1708 0.142 Uiso calc R 1 . .
C C19 1.1735(5) 0.0125(5) 0.3066(7) 0.114(2) Uani d . 1 . .
H H19 1.2296 -0.0328 0.3166 0.137 Uiso calc R 1 . .
C C20 1.1069(6) 0.0351(5) 0.3772(5) 0.1038(19) Uani d . 1 . .
H H20 1.1157 0.0023 0.4343 0.125 Uiso calc R 1 . .
C C21 1.0275(5) 0.1047(4) 0.3660(3) 0.0823(15) Uani d . 1 . .
H H21 0.9838 0.1205 0.4156 0.099 Uiso calc R 1 . .
C C22 0.7408(3) -0.2053(3) 0.9897(3) 0.0575(11) Uani d . 1 . .
C C23 0.8181(4) -0.2779(4) 1.0050(3) 0.0728(13) Uani d . 1 . .
H H23 0.8827 -0.2575 1.0378 0.087 Uiso calc R 1 . .
C C24 0.7988(5) -0.3843(4) 0.9703(4) 0.0889(18) Uani d . 1 . .
H H24 0.8512 -0.4333 0.9809 0.107 Uiso calc R 1 . .
C C25 0.7063(5) -0.4156(4) 0.9225(4) 0.0896(17) Uani d . 1 . .
H H25 0.6950 -0.4860 0.9010 0.108 Uiso calc R 1 . .
C C26 0.6255(4) -0.3418(3) 0.9046(3) 0.0672(12) Uani d . 1 . .
C C27 0.5275(5) -0.3680(4) 0.8540(4) 0.0865(16) Uani d . 1 . .
H H27 0.5131 -0.4372 0.8304 0.104 Uiso calc R 1 . .
C C28 0.4540(4) -0.2938(4) 0.8392(4) 0.0763(13) Uani d . 1 . .
H H28 0.3903 -0.3106 0.8040 0.092 Uiso calc R 1 . .
C C29 0.4759(4) -0.1903(3) 0.8782(3) 0.0554(10) Uani d . 1 . .
C C30 0.6423(3) -0.2354(3) 0.9388(3) 0.0525(10) Uani d . 1 . .
C C31 0.8499(5) -0.0659(5) 1.0692(5) 0.109(2) Uani d . 1 . .
H H31A 0.8569 -0.1047 1.1259 0.164 Uiso calc R 1 . .
H H31B 0.8490 0.0091 1.0834 0.164 Uiso calc R 1 . .
H H31C 0.9106 -0.0780 1.0305 0.164 Uiso calc R 1 . .
C C32 0.3959(3) -0.1062(3) 0.8645(3) 0.0663(12) Uani d . 1 . .
H H32A 0.3329 -0.1364 0.8286 0.080 Uiso calc R 1 . .
H H32B 0.3710 -0.0834 0.9247 0.080 Uiso calc R 1 . .
C C33 0.4784(4) -0.0108(4) 0.7262(3) 0.0686(13) Uani d . 1 . .
H H33 0.4739 -0.0678 0.6838 0.082 Uiso calc R 1 . .
C C34 0.5190(4) 0.0879(4) 0.7103(3) 0.0719(13) Uani d . 1 . .
H H34 0.5480 0.1125 0.6548 0.086 Uiso calc R 1 . .
C C35 0.4652(3) 0.0829(3) 0.8536(3) 0.0566(10) Uani d . 1 . .
H H35 0.4507 0.1028 0.9144 0.068 Uiso calc R 1 . .
C C36 0.5422(4) 0.2627(4) 0.8036(4) 0.0841(15) Uani d . 1 . .
H H36A 0.6111 0.2791 0.7736 0.101 Uiso calc R 1 . .
H H36B 0.5534 0.2784 0.8696 0.101 Uiso calc R 1 . .
C C37 0.4588(4) 0.3331(3) 0.7649(3) 0.0614(11) Uani d . 1 . .
C C38 0.4690(5) 0.3775(4) 0.6792(4) 0.0932(18) Uani d . 1 . .
H H38 0.5280 0.3625 0.6431 0.112 Uiso calc R 1 . .
C C39 0.3919(7) 0.4451(5) 0.6449(4) 0.110(2) Uani d . 1 . .
H H39 0.3993 0.4748 0.5863 0.132 Uiso calc R 1 . .
C C40 0.3081(6) 0.4664(5) 0.6967(6) 0.103(2) Uani d . 1 . .
H H40 0.2564 0.5108 0.6734 0.123 Uiso calc R 1 . .
C C41 0.2958(5) 0.4252(5) 0.7827(6) 0.119(2) Uani d . 1 . .
H H41 0.2375 0.4421 0.8190 0.143 Uiso calc R 1 . .
C C42 0.3715(4) 0.3580(5) 0.8149(4) 0.0934(17) Uani d . 1 . .
H H42 0.3626 0.3282 0.8734 0.112 Uiso calc R 1 . .

loop_
_atom_site_aniso_label
_atom_site_aniso_U_11
_atom_site_aniso_U_22
_atom_site_aniso_U_33
_atom_site_aniso_U_12
_atom_site_aniso_U_13
_atom_site_aniso_U_23
P1 0.057(3) 0.065(3) 0.059(2) -0.001(2) 0.0093(17) -0.0002(16)
F1 0.114(4) 0.147(5) 0.062(2) -0.018(4) -0.008(2) 0.005(3)
F2 0.131(4) 0.106(4) 0.144(5) 0.056(3) 0.035(4) 0.025(4)
F3 0.094(4) 0.131(5) 0.103(4) -0.043(3) 0.015(3) 0.005(3)
F4 0.114(4) 0.135(4) 0.060(2) -0.021(3) 0.006(2) 0.011(2)
F5 0.140(4) 0.127(4) 0.150(5) 0.069(4) 0.036(4) 0.015(4)
F6 0.122(4) 0.127(4) 0.067(3) -0.067(3) 0.002(3) -0.002(3)
P1' 0.072(9) 0.063(8) 0.054(6) 0.013(6) 0.002(5) 0.009(5)
F1' 0.086(8) 0.084(8) 0.097(8) -0.027(6) 0.017(6) -0.030(6)
F2' 0.146(11) 0.170(12) 0.159(12) 0.046(9) -0.063(9) -0.017(9)
F3' 0.151(13) 0.113(11) 0.106(11) -0.030(8) 0.021(8) 0.032(8)
F4' 0.143(10) 0.151(11) 0.127(10) 0.026(8) 0.014(8) -0.064(8)
F5' 0.099(9) 0.141(10) 0.148(11) 0.039(7) -0.023(8) 0.008(8)
F6' 0.104(9) 0.075(8) 0.108(10) 0.019(7) 0.033(7) 0.012(7)
P2 0.055(2) 0.063(2) 0.0525(15) -0.0003(15) -0.0028(13) 0.0094(13)
F7 0.102(4) 0.113(4) 0.117(5) 0.028(3) 0.024(4) -0.017(3)
F8 0.073(3) 0.133(5) 0.062(3) -0.014(3) -0.004(2) 0.025(3)
F9 0.116(5) 0.110(5) 0.106(5) -0.053(4) -0.029(4) 0.017(4)
F10 0.091(4) 0.149(5) 0.156(6) 0.054(4) -0.023(4) -0.023(4)
F11 0.137(6) 0.118(5) 0.086(3) -0.031(4) -0.036(3) 0.047(3)
F12 0.101(4) 0.068(3) 0.101(4) -0.019(3) -0.029(3) 0.005(3)
P2' 0.077(8) 0.054(6) 0.069(6) 0.008(5) -0.020(4) 0.000(4)
F7' 0.117(10) 0.140(10) 0.132(11) 0.026(8) 0.026(8) -0.028(8)
F8' 0.092(9) 0.085(9) 0.123(11) -0.002(7) -0.031(8) 0.022(8)
F9' 0.063(8) 0.063(8) 0.060(8) -0.002(6) -0.013(6) 0.014(6)
F10' 0.135(12) 0.133(11) 0.076(8) 0.033(8) 0.026(7) -0.017(7)
F11' 0.105(10) 0.102(9) 0.105(9) 0.013(8) -0.028(7) 0.023(7)
F12' 0.109(12) 0.115(12) 0.097(11) -0.039(8) -0.002(7) 0.027(8)
O1 0.072(2) 0.101(3) 0.110(3) 0.013(2) 0.030(2) 0.022(2)
O2 0.0577(19) 0.063(2) 0.102(2) 0.0048(16) -0.0140(17) -0.0068(17)
N1 0.055(2) 0.051(2) 0.0564(18) 0.0001(16) -0.0056(16) -0.0050(15)
N2 0.056(2) 0.059(2) 0.0463(17) 0.0007(17) 0.0026(15) -0.0092(15)
N3 0.059(2) 0.057(2) 0.0531(19) 0.0007(17) 0.0041(16) -0.0035(16)
N4 0.050(2) 0.049(2) 0.082(2) 0.0018(17) -0.0129(18) 0.0037(18)
N5 0.0478(19) 0.050(2) 0.0583(19) 0.0068(16) -0.0031(15) 0.0049(15)
N6 0.055(2) 0.0427(18) 0.0558(18) 0.0048(16) 0.0052(16) 0.0068(14)
C1 0.056(3) 0.066(3) 0.088(3) 0.006(2) -0.009(2) -0.002(3)
C2 0.058(3) 0.096(4) 0.121(5) 0.016(3) -0.004(3) -0.021(4)
C3 0.089(4) 0.084(4) 0.139(6) 0.037(4) -0.021(4) -0.020(4)
C4 0.108(5) 0.066(4) 0.119(5) 0.029(3) -0.027(4) 0.004(3)
C5 0.089(4) 0.050(3) 0.073(3) 0.007(2) -0.019(3) -0.006(2)
C6 0.127(5) 0.067(3) 0.067(3) 0.000(3) -0.012(3) 0.010(2)
C7 0.105(4) 0.072(3) 0.064(3) -0.004(3) 0.009(3) 0.000(2)
C8 0.067(3) 0.054(3) 0.051(2) -0.002(2) -0.008(2) -0.0080(19)
C9 0.060(3) 0.048(2) 0.064(2) 0.001(2) -0.013(2) -0.0110(19)
C10 0.126(6) 0.206(9) 0.191(8) 0.042(6) 0.094(6) 0.081(7)
C11 0.060(3) 0.070(3) 0.063(3) 0.000(2) -0.003(2) -0.016(2)
C12 0.104(4) 0.066(3) 0.053(2) -0.004(3) 0.013(2) 0.006(2)
C13 0.104(4) 0.065(3) 0.044(2) -0.003(3) 0.001(2) -0.001(2)
C14 0.061(3) 0.061(3) 0.047(2) 0.004(2) 0.0070(19) 0.0032(19)
C15 0.066(3) 0.064(3) 0.080(3) -0.009(2) 0.003(2) 0.000(2)
C16 0.074(3) 0.052(3) 0.062(2) -0.008(2) 0.005(2) 0.000(2)
C17 0.124(5) 0.089(4) 0.077(3) 0.028(4) 0.033(3) 0.013(3)
C18 0.125(5) 0.093(5) 0.141(6) 0.021(4) 0.048(5) 0.007(4)
C19 0.086(4) 0.073(4) 0.184(8) 0.009(3) -0.006(5) 0.021(5)
C20 0.119(5) 0.083(4) 0.107(5) -0.005(4) -0.028(4) 0.024(3)
C21 0.113(4) 0.065(3) 0.068(3) -0.005(3) -0.002(3) 0.005(2)
C22 0.056(3) 0.055(3) 0.063(2) 0.009(2) 0.007(2) 0.012(2)
C23 0.058(3) 0.081(3) 0.083(3) 0.018(3) 0.006(2) 0.022(3)
C24 0.093(4) 0.076(4) 0.105(4) 0.046(3) 0.019(3) 0.022(3)
C25 0.109(5) 0.057(3) 0.107(4) 0.032(3) 0.009(4) -0.002(3)
C26 0.085(3) 0.050(3) 0.069(3) 0.018(2) 0.006(2) -0.001(2)
C27 0.117(5) 0.054(3) 0.088(3) 0.006(3) -0.004(3) -0.019(3)
C28 0.080(3) 0.063(3) 0.085(3) 0.002(3) -0.012(3) -0.004(3)
C29 0.055(3) 0.054(3) 0.057(2) -0.001(2) 0.001(2) 0.0095(19)
C30 0.060(3) 0.048(2) 0.051(2) 0.009(2) 0.0112(19) 0.0060(17)
C31 0.086(4) 0.099(5) 0.139(5) 0.004(4) -0.045(4) -0.015(4)
C32 0.051(3) 0.068(3) 0.081(3) 0.004(2) 0.000(2) 0.024(2)
C33 0.097(4) 0.061(3) 0.050(2) 0.015(3) 0.003(2) -0.002(2)
C34 0.083(3) 0.066(3) 0.069(3) 0.013(3) 0.014(2) 0.015(2)
C35 0.058(3) 0.054(3) 0.059(2) 0.013(2) -0.0071(19) -0.002(2)
C36 0.072(3) 0.054(3) 0.123(4) -0.004(3) -0.028(3) -0.001(3)
C37 0.058(3) 0.043(2) 0.082(3) -0.005(2) -0.008(2) 0.002(2)
C38 0.135(5) 0.069(3) 0.077(3) 0.012(3) 0.026(3) -0.005(3)
C39 0.188(7) 0.067(4) 0.075(4) 0.014(4) -0.013(4) 0.012(3)
C40 0.104(5) 0.064(4) 0.137(6) 0.003(3) -0.053(4) 0.009(4)
C41 0.090(4) 0.114(5) 0.160(6) 0.033(4) 0.023(4) 0.058(5)
C42 0.084(4) 0.099(4) 0.100(4) 0.013(3) 0.016(3) 0.042(3)

loop_
_atom_type_symbol
_atom_type_description
_atom_type_scat_dispersion_real
_atom_type_scat_dispersion_imag
_atom_type_scat_source
C C 0.0033 0.0016 'International Tables Vol C Tables 4.2.6.8 and 6.1.1.4'
H H 0.0000 0.0000 'International Tables Vol C Tables 4.2.6.8 and 6.1.1.4'
N N 0.0061 0.0033 'International Tables Vol C Tables 4.2.6.8 and 6.1.1.4'
O O 0.0106 0.0060 'International Tables Vol C Tables 4.2.6.8 and 6.1.1.4'
F F 0.0171 0.0103 'International Tables Vol C Tables 4.2.6.8 and 6.1.1.4'
P P 0.1023 0.0942 'International Tables Vol C Tables 4.2.6.8 and 6.1.1.4'

loop_
_geom_angle_atom_site_label_1
_geom_angle_atom_site_label_2
_geom_angle_atom_site_label_3
_geom_angle
F2 P1 F5 178.6(5)
F2 P1 F4 90.3(4)
F5 P1 F4 90.4(4)
F2 P1 F6 89.0(4)
F5 P1 F6 92.3(4)
F4 P1 F6 91.1(3)
F2 P1 F3 91.1(4)
F5 P1 F3 87.6(4)
F4 P1 F3 90.6(4)
F6 P1 F3 178.3(5)
F2 P1 F1 89.4(4)
F5 P1 F1 89.9(4)
F4 P1 F1 179.8(5)
F6 P1 F1 89.0(3)
F3 P1 F1 89.4(4)
F2' P1' F5' 177.1(11)
F2' P1' F4' 90.7(9)
F5' P1' F4' 90.7(8)
F2' P1' F6' 87.3(8)
F5' P1' F6' 90.1(8)
F4' P1' F6' 89.6(8)
F2' P1' F3' 89.6(9)
F5' P1' F3' 92.9(9)
F4' P1' F3' 91.5(9)
F6' P1' F3' 176.7(10)
F2' P1' F1' 88.5(8)
F5' P1' F1' 90.1(8)
F4' P1' F1' 178.7(10)
F6' P1' F1' 91.3(8)
F3' P1' F1' 87.5(9)
F10 P2 F12 90.9(4)
F10 P2 F11 91.0(4)
F12 P2 F11 90.7(4)
F10 P2 F7 178.8(5)
F12 P2 F7 89.3(4)
F11 P2 F7 90.2(4)
F10 P2 F8 90.1(4)
F12 P2 F8 90.3(4)
F11 P2 F8 178.5(5)
F7 P2 F8 88.7(3)
F10 P2 F9 89.2(4)
F12 P2 F9 179.6(5)
F11 P2 F9 89.7(4)
F7 P2 F9 90.6(4)
F8 P2 F9 89.4(4)
F7' P2' F8' 90.6(8)
F7' P2' F10' 179.2(10)
F8' P2' F10' 90.1(8)
F7' P2' F11' 91.6(8)
F8' P2' F11' 176.9(10)
F10' P2' F11' 87.6(8)
F7' P2' F12' 88.1(9)
F8' P2' F12' 90.9(9)
F10' P2' F12' 92.3(9)
F11' P2' F12' 91.3(9)
F7' P2' F9' 88.6(8)
F8' P2' F9' 89.3(8)
F10' P2' F9' 91.0(9)
F11' P2' F9' 88.7(9)
F12' P2' F9' 176.7(10)
C1 O1 C10 117.5(4)
C22 O2 C31 117.4(4)
C8 N1 C9 118.1(4)
C14 N2 C12 107.8(4)
C14 N2 C11 124.9(3)
C12 N2 C11 127.3(4)
C14 N3 C13 108.3(4)
C14 N3 C15 125.9(4)
C13 N3 C15 125.7(4)
C35 N4 C34 107.9(4)
C35 N4 C36 125.9(4)
C34 N4 C36 126.2(4)
C35 N5 C33 107.9(4)
C35 N5 C32 125.4(4)
C33 N5 C32 126.7(4)
C29 N6 C30 118.8(3)
O1 C1 C2 124.8(5)
O1 C1 C9 115.4(4)
C2 C1 C9 119.8(5)
C1 C2 C3 119.7(5)
C1 C2 H2 120.1
C3 C2 H2 120.1
C4 C3 C2 121.9(5)
C4 C3 H3 119.1
C2 C3 H3 119.1
C3 C4 C5 120.5(5)
C3 C4 H4 119.8
C5 C4 H4 119.8
C6 C5 C9 117.6(4)
C6 C5 C4 122.8(5)
C9 C5 C4 119.6(5)
C7 C6 C5 119.5(5)
C7 C6 H6 120.2
C5 C6 H6 120.2
C6 C7 C8 118.8(5)
C6 C7 H7 120.6
C8 C7 H7 120.6
N1 C8 C7 123.7(4)
N1 C8 C11 116.7(4)
C7 C8 C11 119.6(4)
N1 C9 C5 122.2(4)
N1 C9 C1 119.2(4)
C5 C9 C1 118.5(4)
O1 C10 H10A 109.5
O1 C10 H10B 109.5
H10A C10 H10B 109.5
O1 C10 H10C 109.5
H10A C10 H10C 109.5
H10B C10 H10C 109.5
N2 C11 C8 110.1(3)
N2 C11 H11A 109.6
C8 C11 H11A 109.6
N2 C11 H11B 109.6
C8 C11 H11B 109.6
H11A C11 H11B 108.1
C13 C12 N2 107.7(4)
C13 C12 H12 126.2
N2 C12 H12 126.2
C12 C13 N3 107.1(4)
C12 C13 H13 126.4
N3 C13 H13 126.4
N3 C14 N2 109.2(3)
N3 C14 H14 125.4
N2 C14 H14 125.4
N3 C15 C16 112.6(4)
N3 C15 H15A 109.1
C16 C15 H15A 109.1
N3 C15 H15B 109.1
C16 C15 H15B 109.1
H15A C15 H15B 107.8
C21 C16 C17 119.4(5)
C21 C16 C15 120.3(4)
C17 C16 C15 120.3(4)
C16 C17 C18 120.8(5)
C16 C17 H17 119.6
C18 C17 H17 119.6
C19 C18 C17 118.4(6)
C19 C18 H18 120.8
C17 C18 H18 120.8
C20 C19 C18 120.2(6)
C20 C19 H19 119.9
C18 C19 H19 119.9
C19 C20 C21 121.2(6)
C19 C20 H20 119.4
C21 C20 H20 119.4
C20 C21 C16 120.0(5)
C20 C21 H21 120.0
C16 C21 H21 120.0
O2 C22 C23 124.3(4)
O2 C22 C30 115.1(3)
C23 C22 C30 120.6(4)
C22 C23 C24 119.5(5)
C22 C23 H23 120.2
C24 C23 H23 120.2
C25 C24 C23 121.3(5)
C25 C24 H24 119.3
C23 C24 H24 119.3
C24 C25 C26 120.3(5)
C24 C25 H25 119.8
C26 C25 H25 119.8
C27 C26 C30 116.8(4)
C27 C26 C25 123.7(5)
C30 C26 C25 119.5(5)
C28 C27 C26 120.7(5)
C28 C27 H27 119.6
C26 C27 H27 119.6
C27 C28 C29 118.7(5)
C27 C28 H28 120.6
C29 C28 H28 120.6
N6 C29 C28 122.9(4)
N6 C29 C32 116.6(4)
C28 C29 C32 120.4(4)
N6 C30 C26 122.0(4)
N6 C30 C22 119.4(4)
C26 C30 C22 118.6(4)
O2 C31 H31A 109.5
O2 C31 H31B 109.5
H31A C31 H31B 109.5
O2 C31 H31C 109.5
H31A C31 H31C 109.5
H31B C31 H31C 109.5
N5 C32 C29 111.9(3)
N5 C32 H32A 109.2
C29 C32 H32A 109.2
N5 C32 H32B 109.2
C29 C32 H32B 109.2
H32A C32 H32B 107.9
C34 C33 N5 107.6(4)
C34 C33 H33 126.2
N5 C33 H33 126.2
C33 C34 N4 107.5(4)
C33 C34 H34 126.3
N4 C34 H34 126.3
N5 C35 N4 109.0(4)
N5 C35 H35 125.5
N4 C35 H35 125.5
N4 C36 C37 113.2(4)
N4 C36 H36A 108.9
C37 C36 H36A 108.9
N4 C36 H36B 108.9
C37 C36 H36B 108.9
H36A C36 H36B 107.8
C42 C37 C38 117.2(5)
C42 C37 C36 121.3(5)
C38 C37 C36 121.5(5)
C37 C38 C39 120.9(5)
C37 C38 H38 119.5
C39 C38 H38 119.5
C40 C39 C38 119.4(6)
C40 C39 H39 120.3
C38 C39 H39 120.3
C39 C40 C41 121.6(6)
C39 C40 H40 119.2
C41 C40 H40 119.2
C40 C41 C42 118.3(6)
C40 C41 H41 120.8
C42 C41 H41 120.8
C37 C42 C41 122.6(5)
C37 C42 H42 118.7
C41 C42 H42 118.7

loop_
_geom_bond_atom_site_label_1
_geom_bond_atom_site_label_2
_geom_bond_distance
P1 F2 1.559(5)
P1 F5 1.559(5)
P1 F4 1.563(5)
P1 F6 1.564(5)
P1 F3 1.586(5)
P1 F1 1.592(5)
P1' F2' 1.554(9)
P1' F5' 1.554(9)
P1' F4' 1.559(9)
P1' F6' 1.566(9)
P1' F3' 1.566(10)
P1' F1' 1.569(9)
P2 F10 1.569(5)
P2 F12 1.571(6)
P2 F11 1.572(5)
P2 F7 1.573(5)
P2 F8 1.580(5)
P2 F9 1.581(6)
P2' F7' 1.561(9)
P2' F8' 1.563(9)
P2' F10' 1.565(9)
P2' F11' 1.565(9)
P2' F12' 1.570(10)
P2' F9' 1.581(10)
O1 C1 1.361(6)
O1 C10 1.429(6)
O2 C22 1.365(5)
O2 C31 1.428(6)
N1 C8 1.316(5)
N1 C9 1.364(5)
N2 C14 1.323(5)
N2 C12 1.365(5)
N2 C11 1.474(5)
N3 C14 1.321(5)
N3 C13 1.362(5)
N3 C15 1.483(5)
N4 C35 1.326(5)
N4 C34 1.368(6)
N4 C36 1.489(6)
N5 C35 1.319(5)
N5 C33 1.370(5)
N5 C32 1.464(5)
N6 C29 1.312(5)
N6 C30 1.370(5)
C1 C2 1.388(6)
C1 C9 1.421(6)
C2 C3 1.417(8)
C2 H2 0.93
C3 C4 1.316(8)
C3 H3 0.93
C4 C5 1.427(7)
C4 H4 0.93
C5 C6 1.396(7)
C5 C9 1.419(6)
C6 C7 1.379(7)
C6 H6 0.93
C7 C8 1.396(6)
C7 H7 0.93
C8 C11 1.510(5)
C10 H10A 0.96
C10 H10B 0.96
C10 H10C 0.96
C11 H11A 0.97
C11 H11B 0.97
C12 C13 1.339(6)
C12 H12 0.93
C13 H13 0.93
C14 H14 0.93
C15 C16 1.510(6)
C15 H15A 0.97
C15 H15B 0.97
C16 C21 1.367(6)
C16 C17 1.375(6)
C17 C18 1.389(8)
C17 H17 0.93
C18 C19 1.378(10)
C18 H18 0.93
C19 C20 1.358(9)
C19 H19 0.93
C20 C21 1.359(8)
C20 H20 0.93
C21 H21 0.93
C22 C23 1.373(6)
C22 C30 1.421(6)
C23 C24 1.420(7)
C23 H23 0.93
C24 C25 1.344(8)
C24 H24 0.93
C25 C26 1.422(6)
C25 H25 0.93
C26 C27 1.405(7)
C26 C30 1.415(6)
C27 C28 1.354(7)
C27 H27 0.93
C28 C29 1.411(6)
C28 H28 0.93
C29 C32 1.500(5)
C31 H31A 0.96
C31 H31B 0.96
C31 H31C 0.96
C32 H32A 0.97
C32 H32B 0.97
C33 C34 1.328(6)
C33 H33 0.93
C34 H34 0.93
C35 H35 0.93
C36 C37 1.496(6)
C36 H36A 0.97
C36 H36B 0.97
C37 C42 1.357(6)
C37 C38 1.363(7)
C38 C39 1.396(8)
C38 H38 0.93
C39 C40 1.324(9)
C39 H39 0.93
C40 C41 1.355(9)
C40 H40 0.93
C41 C42 1.371(7)
C41 H41 0.93
C42 H42 0.93

loop_
_geom_hbond_atom_site_label_D
_geom_hbond_atom_site_label_H
_geom_hbond_atom_site_label_A
_geom_hbond_site_symmetry_A
_geom_hbond_distance_DH
_geom_hbond_distance_HA
_geom_hbond_distance_DA
_geom_hbond_angle_DHA
C11 H11B F6 2_766 0.97 2.53 3.071(7) 115
C12 H12 F9 1_655 0.93 2.53 3.403(11) 157
C13 H13 F9 2_665 0.93 2.42 3.341(11) 173
C14 H14 N1 2_766 0.93 2.38 3.248(5) 156
C15 H15A F11 2_665 0.97 2.39 3.314(8) 159
C35 H35 N6 2_657 0.93 2.42 3.343(5) 174
C36 H36A F8 2_666 0.97 2.52 3.217(8) 129

loop_
_geom_torsion_atom_site_label_1
_geom_torsion_atom_site_label_2
_geom_torsion_atom_site_label_3
_geom_torsion_atom_site_label_4
_geom_torsion
C10 O1 C1 C2 -3.3(9)
C10 O1 C1 C9 176.6(6)
O1 C1 C2 C3 179.6(5)
C9 C1 C2 C3 -0.3(8)
C1 C2 C3 C4 -0.7(10)
C2 C3 C4 C5 1.5(10)
C3 C4 C5 C6 -179.8(6)
C3 C4 C5 C9 -1.1(8)
C9 C5 C6 C7 0.3(7)
C4 C5 C6 C7 179.0(5)
C5 C6 C7 C8 1.1(8)
C9 N1 C8 C7 1.6(6)
C9 N1 C8 C11 -177.1(3)
C6 C7 C8 N1 -2.2(7)
C6 C7 C8 C11 176.4(4)
C8 N1 C9 C5 0.0(6)
C8 N1 C9 C1 -179.7(4)
C6 C5 C9 N1 -0.9(7)
C4 C5 C9 N1 -179.6(4)
C6 C5 C9 C1 178.8(4)
C4 C5 C9 C1 0.1(7)
O1 C1 C9 N1 0.4(6)
C2 C1 C9 N1 -179.7(4)
O1 C1 C9 C5 -179.3(4)
C2 C1 C9 C5 0.6(7)
C14 N2 C11 C8 -105.6(4)
C12 N2 C11 C8 71.5(5)
N1 C8 C11 N2 86.3(4)
C7 C8 C11 N2 -92.4(5)
C14 N2 C12 C13 -0.2(5)
C11 N2 C12 C13 -177.7(4)
N2 C12 C13 N3 0.1(5)
C14 N3 C13 C12 0.1(5)
C15 N3 C13 C12 -177.3(4)
C13 N3 C14 N2 -0.2(5)
C15 N3 C14 N2 177.1(3)
C12 N2 C14 N3 0.3(5)
C11 N2 C14 N3 177.8(3)
C14 N3 C15 C16 -74.3(5)
C13 N3 C15 C16 102.6(5)
N3 C15 C16 C21 104.4(5)
N3 C15 C16 C17 -77.1(6)
C21 C16 C17 C18 -0.4(8)
C15 C16 C17 C18 -178.9(5)
C16 C17 C18 C19 -1.1(10)
C17 C18 C19 C20 2.7(11)
C18 C19 C20 C21 -3.0(10)
C19 C20 C21 C16 1.5(9)
C17 C16 C21 C20 0.2(8)
C15 C16 C21 C20 178.7(5)
C31 O2 C22 C23 3.0(6)
C31 O2 C22 C30 -177.4(4)
O2 C22 C23 C24 179.0(4)
C30 C22 C23 C24 -0.6(6)
C22 C23 C24 C25 0.1(7)
C23 C24 C25 C26 0.7(8)
C24 C25 C26 C27 179.0(5)
C24 C25 C26 C30 -1.1(7)
C30 C26 C27 C28 0.2(7)
C25 C26 C27 C28 -179.9(5)
C26 C27 C28 C29 -2.1(8)
C30 N6 C29 C28 -0.2(6)
C30 N6 C29 C32 -178.9(3)
C27 C28 C29 N6 2.1(7)
C27 C28 C29 C32 -179.2(4)
C29 N6 C30 C26 -1.8(5)
C29 N6 C30 C22 179.4(3)
C27 C26 C30 N6 1.8(6)
C25 C26 C30 N6 -178.1(4)
C27 C26 C30 C22 -179.5(4)
C25 C26 C30 C22 0.6(6)
O2 C22 C30 N6 -0.6(5)
C23 C22 C30 N6 179.0(3)
O2 C22 C30 C26 -179.4(3)
C23 C22 C30 C26 0.2(5)
C35 N5 C32 C29 -111.9(4)
C33 N5 C32 C29 66.0(6)
N6 C29 C32 N5 59.0(5)
C28 C29 C32 N5 -119.7(4)
C35 N5 C33 C34 -0.5(5)
C32 N5 C33 C34 -178.7(4)
N5 C33 C34 N4 0.2(5)
C35 N4 C34 C33 0.2(5)
C36 N4 C34 C33 -177.6(4)
C33 N5 C35 N4 0.6(5)
C32 N5 C35 N4 178.9(3)
C34 N4 C35 N5 -0.5(5)
C36 N4 C35 N5 177.3(4)
C35 N4 C36 C37 -98.1(5)
C34 N4 C36 C37 79.4(6)
N4 C36 C37 C42 84.1(6)
N4 C36 C37 C38 -97.9(6)
C42 C37 C38 C39 -0.3(8)
C36 C37 C38 C39 -178.5(5)
C37 C38 C39 C40 0.2(9)
C38 C39 C40 C41 0.7(10)
C39 C40 C41 C42 -1.5(11)
C38 C37 C42 C41 -0.5(9)
C36 C37 C42 C41 177.7(6)
C40 C41 C42 C37 1.4(11)
